data_7701590
loop_
_publ_author_name
'Diaz-Rodriguez, Roberto M'
'Robertson, Katherine N.'
'Thompson, Alison'

_publ_section_title
;
 Classifying donor strengths of dipyrrinato/aza-dipyrrinato ligands.
;
_journal_issue 22
_journal_name_full 'Dalton transactions (Cambridge, England : 2003)'
_journal_page_first 7546
_journal_page_last 7550
_journal_paper_doi 10.1039/c9dt01148j
_journal_volume 48
_journal_year 2019
_chemical_formula_moiety '2(C28 H29 Br N4 O Pd), 3(C H Cl3)'
_chemical_formula_sum 'C59 H61 Br2 Cl9 N8 O2 Pd2'
_chemical_formula_weight 1605.81
_space_group_crystal_system monoclinic
_space_group_IT_number 14
_space_group_name_Hall '-P 2ybc'
_space_group_name_H-M_alt 'P 1 21/c 1'
_atom_sites_solution_hydrogens mixed
_atom_sites_solution_primary difmap
_audit_creation_method SHELXL-2018/1
_audit_update_record
;
2019-02-21 deposited with the CCDC.	2019-04-23 downloaded from the CCDC.
;
_cell_angle_alpha 90
_cell_angle_beta 108.426(2)
_cell_angle_gamma 90
_cell_formula_units_Z 2
_cell_length_a 15.098(3)
_cell_length_b 9.6150(18)
_cell_length_c 23.539(4)
_cell_measurement_reflns_used 9890
_cell_measurement_temperature 125(2)
_cell_measurement_theta_max 28.61
_cell_measurement_theta_min 2.31
_cell_volume 3241.9(10)
_computing_cell_refinement 'Bruker SAINT'
_computing_data_collection 'Bruker APEX2'
_computing_data_reduction 'Bruker SAINT'
_computing_structure_refinement 'SHELXL-2018/1 (Sheldrick, 2018)'
_computing_structure_solution 'SHELXT-2014 (Sheldrick, 2014)'
_diffrn_ambient_temperature 125(2)
_diffrn_measured_fraction_theta_full 1.000
_diffrn_measured_fraction_theta_max 0.948
_diffrn_measurement_device_type 'Bruker APEX-II CCD'
_diffrn_measurement_method '\f and \w scans'
_diffrn_radiation_monochromator graphite
_diffrn_radiation_source 'sealed tube'
_diffrn_radiation_type MoK\a
_diffrn_radiation_wavelength 0.71073
_diffrn_reflns_av_R_equivalents 0.0424
_diffrn_reflns_av_unetI/netI 0.0376
_diffrn_reflns_Laue_measured_fraction_full 1.000
_diffrn_reflns_Laue_measured_fraction_max 0.948
_diffrn_reflns_limit_h_max 20
_diffrn_reflns_limit_h_min -20
_diffrn_reflns_limit_k_max 12
_diffrn_reflns_limit_k_min -13
_diffrn_reflns_limit_l_max 31
_diffrn_reflns_limit_l_min -31
_diffrn_reflns_number 38464
_diffrn_reflns_point_group_measured_fraction_full 1.000
_diffrn_reflns_point_group_measured_fraction_max 0.948
_diffrn_reflns_theta_full 25.242
_diffrn_reflns_theta_max 28.900
_diffrn_reflns_theta_min 1.422
_exptl_absorpt_coefficient_mu 2.206
_exptl_absorpt_correction_T_max 0.7458
_exptl_absorpt_correction_T_min 0.6365
_exptl_absorpt_correction_type multi-scan
_exptl_absorpt_process_details 'SADABS; Bruker 2009'
_exptl_crystal_colour gold-brown
_exptl_crystal_density_diffrn 1.645
_exptl_crystal_description rod
_exptl_crystal_F_000 1604
_exptl_crystal_size_max 0.400
_exptl_crystal_size_mid 0.100
_exptl_crystal_size_min 0.050
_refine_diff_density_max 0.610
_refine_diff_density_min -0.855
_refine_diff_density_rms 0.092
_refine_ls_extinction_method none
_refine_ls_goodness_of_fit_ref 1.014
_refine_ls_hydrogen_treatment mixed
_refine_ls_matrix_type full
_refine_ls_number_parameters 460
_refine_ls_number_reflns 8098
_refine_ls_number_restraints 67
_refine_ls_restrained_S_all 1.018
_refine_ls_R_factor_all 0.0479
_refine_ls_R_factor_gt 0.0314
_refine_ls_shift/su_max 0.002
_refine_ls_shift/su_mean 0.000
_refine_ls_structure_factor_coef Fsqd
_refine_ls_weighting_details 'w=1/[\s^2^(Fo^2^)+(0.0298P)^2^+3.2258P] where P=(Fo^2^+2Fc^2^)/3'
_refine_ls_weighting_scheme calc
_refine_ls_wR_factor_gt 0.0667
_refine_ls_wR_factor_ref 0.0728
_reflns_Friedel_coverage 0.000
_reflns_number_gt 6401
_reflns_number_total 8098
_reflns_threshold_expression 'I > 2\s(I)'
_cod_data_source_file c9dt01148j2.cif
_cod_data_source_block RD014
_cod_original_sg_symbol_H-M 'P 21/c'
_cod_database_code 7701590
_shelx_shelxl_version_number 2018/1
_shelx_space_group_comment
;
The symmetry employed for this shelxl refinement is uniquely defined
by the following loop, which should always be used as a source of
symmetry information in preference to the above space-group names.
They are only intended as comments.
;
_shelx_estimated_absorpt_t_min 0.472
_shelx_estimated_absorpt_t_max 0.898

loop_
_space_group_symop_operation_xyz
'x, y, z'
'-x, y+1/2, -z+1/2'
'-x, -y, -z'
'x, -y-1/2, z-1/2'

loop_
_atom_site_label
_atom_site_type_symbol
_atom_site_fract_x
_atom_site_fract_y
_atom_site_fract_z
_atom_site_U_iso_or_equiv
_atom_site_adp_type
_atom_site_occupancy
_atom_site_site_symmetry_order
_atom_site_calc_flag
_atom_site_refinement_flags_posn
_atom_site_refinement_flags_adp
_atom_site_refinement_flags_occupancy
_atom_site_disorder_assembly
_atom_site_disorder_group
Pd1 Pd 0.21803(2) 0.49346(2) 0.33118(2) 0.01290(5) Uani 1 1 d . . . . .
Br1 Br 0.18485(2) 0.61613(3) 0.41258(2) 0.02474(7) Uani 1 1 d . . . . .
C29 C 0.4765(2) 0.4889(3) 0.34786(13) 0.0303(7) Uani 1 1 d D . . . .
H29 H 0.413612 0.532585 0.330271 0.036 Uiso 1 1 calc R U . A 1
Cl1A Cl 0.5610(4) 0.5917(6) 0.3303(2) 0.0366(9) Uani 0.81(3) 1 d D U P B 1
Cl2A Cl 0.5011(4) 0.4718(6) 0.42603(12) 0.0419(7) Uani 0.81(3) 1 d D U P B 1
Cl3A Cl 0.4763(4) 0.3232(3) 0.3160(3) 0.0354(7) Uani 0.81(3) 1 d D U P B 1
Cl1B Cl 0.5506(14) 0.616(2) 0.3336(9) 0.028(3) Uani 0.19(3) 1 d D U P B 2
Cl2B Cl 0.4818(15) 0.519(4) 0.4230(6) 0.052(4) Uani 0.19(3) 1 d D U P B 2
Cl3B Cl 0.4766(18) 0.3170(17) 0.3256(14) 0.048(4) Uani 0.19(3) 1 d D U P B 2
C30A C -0.0068(12) 1.026(2) 0.0241(9) 0.034(5) Uani 0.119(7) 1 d D U P C -1
H30A H -0.041389 1.057456 0.051727 0.041 Uiso 0.119(7) 1 calc R U P C -1
Cl4A Cl 0.1151(8) 1.029(2) 0.0605(5) 0.061(4) Uani 0.119(7) 1 d D U P C -1
Cl5A Cl -0.0334(18) 1.1327(15) -0.0403(8) 0.030(4) Uani 0.119(7) 1 d D U P C -1
Cl6A Cl -0.0424(15) 0.8571(19) -0.0036(13) 0.077(4) Uani 0.119(7) 1 d D U P C -1
C30B C -0.0358(6) 0.9945(9) -0.0012(4) 0.040(3) Uani 0.381(7) 1 d D U P C -2
H30B H -0.077812 1.021350 0.022442 0.049 Uiso 0.381(7) 1 calc R U P C -2
Cl4B Cl 0.0524(7) 0.8892(10) 0.0431(4) 0.084(3) Uani 0.381(7) 1 d D U P C -2
Cl5B Cl 0.0064(5) 1.1465(5) -0.0246(3) 0.0511(16) Uani 0.381(7) 1 d D U P C -2
Cl6B Cl -0.1017(4) 0.8978(7) -0.06450(17) 0.0604(13) Uani 0.381(7) 1 d D U P C -2
O1 O 0.37122(15) 0.6983(2) -0.00396(8) 0.0273(4) Uani 1 1 d D . . . .
H1O H 0.334(2) 0.756(3) -0.0221(14) 0.041 Uiso 1 1 d D U . . .
N1 N 0.07085(14) 0.2899(2) 0.33080(9) 0.0150(4) Uani 1 1 d . . . . .
N2 N 0.19917(14) 0.2442(2) 0.40300(9) 0.0159(4) Uani 1 1 d . . . . .
N3 N 0.27279(15) 0.6654(2) 0.30172(9) 0.0166(4) Uani 1 1 d . . . . .
N4 N 0.24206(14) 0.3795(2) 0.26529(9) 0.0150(4) Uani 1 1 d . . . . .
C1 C 0.15982(17) 0.3318(2) 0.35718(11) 0.0147(5) Uani 1 1 d . . . . .
C2 C 0.05191(18) 0.1726(3) 0.36001(11) 0.0174(5) Uani 1 1 d . . . . .
C3 C 0.13425(18) 0.1432(3) 0.40618(11) 0.0177(5) Uani 1 1 d . . . . .
C4 C 0.1399(2) 0.0316(3) 0.44509(13) 0.0242(6) Uani 1 1 d . . . . .
H4 H 0.196038 0.010704 0.476196 0.029 Uiso 1 1 calc R U . . .
C5 C 0.0600(2) -0.0471(3) 0.43629(14) 0.0296(7) Uani 1 1 d . . . . .
H5 H 0.061490 -0.123649 0.462113 0.035 Uiso 1 1 calc R U . . .
C6 C -0.0226(2) -0.0175(3) 0.39058(14) 0.0278(6) Uani 1 1 d . . . . .
H6 H -0.076174 -0.073496 0.386270 0.033 Uiso 1 1 calc R U . . .
C7 C -0.02808(19) 0.0921(3) 0.35132(13) 0.0227(6) Uani 1 1 d . . . . .
H7 H -0.084025 0.111472 0.319801 0.027 Uiso 1 1 calc R U . . .
C8 C 0.00539(17) 0.3632(3) 0.27898(11) 0.0170(5) Uani 1 1 d . . . . .
H8 H 0.040327 0.442766 0.268815 0.020 Uiso 1 1 calc R U . . .
C9 C -0.07569(19) 0.4245(3) 0.29598(13) 0.0266(6) Uani 1 1 d . . . . .
H9A H -0.112657 0.349138 0.305180 0.040 Uiso 1 1 calc R U . . .
H9B H -0.115186 0.479610 0.262483 0.040 Uiso 1 1 calc R U . . .
H9C H -0.051444 0.484325 0.331209 0.040 Uiso 1 1 calc R U . . .
C10 C -0.02617(19) 0.2701(3) 0.22424(12) 0.0244(6) Uani 1 1 d . . . . .
H10A H 0.028450 0.237853 0.213981 0.037 Uiso 1 1 calc R U . . .
H10B H -0.067507 0.322536 0.190512 0.037 Uiso 1 1 calc R U . . .
H10C H -0.059836 0.189849 0.232845 0.037 Uiso 1 1 calc R U . . .
C11 C 0.29558(18) 0.2613(3) 0.44385(12) 0.0205(5) Uani 1 1 d . . . . .
H11 H 0.320571 0.349091 0.431981 0.025 Uiso 1 1 calc R U . . .
C12 C 0.2968(2) 0.2798(3) 0.50831(12) 0.0306(7) Uani 1 1 d . . . . .
H12A H 0.255882 0.357343 0.510541 0.046 Uiso 1 1 calc R U . . .
H12B H 0.360639 0.299701 0.533825 0.046 Uiso 1 1 calc R U . . .
H12C H 0.274643 0.194359 0.522069 0.046 Uiso 1 1 calc R U . . .
C13 C 0.3579(2) 0.1435(3) 0.43599(14) 0.0286(6) Uani 1 1 d . . . . .
H13A H 0.335899 0.055333 0.447630 0.043 Uiso 1 1 calc R U . . .
H13B H 0.422219 0.160588 0.461299 0.043 Uiso 1 1 calc R U . . .
H13C H 0.355590 0.138516 0.393967 0.043 Uiso 1 1 calc R U . . .
C14 C 0.29593(18) 0.7877(3) 0.33022(12) 0.0192(5) Uani 1 1 d . . . . .
H14 H 0.288173 0.809279 0.367750 0.023 Uiso 1 1 calc R U . . .
C15 C 0.33312(19) 0.8796(3) 0.29717(12) 0.0225(6) Uani 1 1 d . . . . .
H15 H 0.354618 0.971675 0.308200 0.027 Uiso 1 1 calc R U . . .
C16 C 0.33244(18) 0.8111(3) 0.24602(12) 0.0192(5) Uani 1 1 d . . . . .
H16 H 0.353239 0.846819 0.214806 0.023 Uiso 1 1 calc R U . . .
C17 C 0.29467(17) 0.6760(3) 0.24838(11) 0.0150(5) Uani 1 1 d . . . . .
C18 C 0.28735(17) 0.5672(3) 0.20768(11) 0.0154(5) Uani 1 1 d . . . . .
C19 C 0.26300(17) 0.4290(3) 0.21557(11) 0.0157(5) Uani 1 1 d . . . . .
C20 C 0.26062(18) 0.3151(3) 0.17656(12) 0.0190(5) Uani 1 1 d . . . . .
H20 H 0.270496 0.319561 0.138690 0.023 Uiso 1 1 calc R U . . .
C21 C 0.24138(19) 0.1972(3) 0.20373(12) 0.0215(6) Uani 1 1 d . . . . .
H21 H 0.236441 0.104750 0.188781 0.026 Uiso 1 1 calc R U . . .
C22 C 0.23053(18) 0.2414(3) 0.25814(12) 0.0197(5) Uani 1 1 d . . . . .
H22 H 0.216788 0.181139 0.286240 0.024 Uiso 1 1 calc R U . . .
C23 C 0.31004(18) 0.6011(3) 0.15210(11) 0.0171(5) Uani 1 1 d . . . . .
C24 C 0.26055(19) 0.7052(3) 0.11413(12) 0.0220(6) Uani 1 1 d . . . . .
H24 H 0.212629 0.753652 0.124083 0.026 Uiso 1 1 calc R U . . .
C25 C 0.2798(2) 0.7396(3) 0.06205(12) 0.0246(6) Uani 1 1 d . . . . .
H25 H 0.245541 0.811282 0.036741 0.030 Uiso 1 1 calc R U . . .
C26 C 0.34951(19) 0.6690(3) 0.04704(11) 0.0217(6) Uani 1 1 d . . . . .
C27 C 0.39951(19) 0.5645(3) 0.08411(12) 0.0215(6) Uani 1 1 d . . . . .
H27 H 0.447001 0.515878 0.073765 0.026 Uiso 1 1 calc R U . . .
C28 C 0.38020(18) 0.5312(3) 0.13620(11) 0.0185(5) Uani 1 1 d . . . . .
H28 H 0.415000 0.459937 0.161521 0.022 Uiso 1 1 calc R U . . .

loop_
_atom_site_aniso_label
_atom_site_aniso_U_11
_atom_site_aniso_U_22
_atom_site_aniso_U_33
_atom_site_aniso_U_23
_atom_site_aniso_U_13
_atom_site_aniso_U_12
Pd1 0.01444(9) 0.01255(9) 0.01236(9) 0.00051(7) 0.00517(7) -0.00117(7)
Br1 0.03425(16) 0.02329(14) 0.02000(14) -0.00299(11) 0.01333(12) -0.00262(12)
C29 0.0220(14) 0.0375(17) 0.0319(16) 0.0036(14) 0.0092(12) 0.0016(13)
Cl1A 0.0459(13) 0.0260(14) 0.0484(11) 0.0022(10) 0.0299(9) -0.0008(11)
Cl2A 0.0409(14) 0.0557(16) 0.0307(7) 0.0051(7) 0.0135(7) -0.0100(10)
Cl3A 0.0269(11) 0.0306(11) 0.0477(13) -0.0004(12) 0.0105(9) 0.0002(9)
Cl1B 0.034(4) 0.023(5) 0.028(4) 0.006(3) 0.014(3) 0.007(4)
Cl2B 0.036(6) 0.091(12) 0.029(3) 0.002(5) 0.012(3) -0.018(6)
Cl3B 0.026(5) 0.044(5) 0.082(11) 0.030(5) 0.027(6) 0.009(4)
C30A 0.037(11) 0.048(10) 0.024(11) 0.016(9) 0.020(9) 0.021(9)
Cl4A 0.060(6) 0.099(10) 0.026(4) 0.012(6) 0.016(4) 0.035(7)
Cl5A 0.049(8) 0.017(4) 0.014(5) -0.004(3) -0.006(5) -0.002(5)
Cl6A 0.073(9) 0.059(7) 0.111(11) -0.022(8) 0.048(8) -0.006(6)
C30B 0.043(6) 0.052(6) 0.032(6) 0.009(5) 0.019(5) 0.019(5)
Cl4B 0.087(6) 0.117(6) 0.046(3) 0.027(4) 0.019(3) 0.056(5)
Cl5B 0.070(4) 0.0365(18) 0.054(4) -0.011(3) 0.031(4) -0.012(3)
Cl6B 0.055(2) 0.080(3) 0.0495(18) -0.010(2) 0.0201(16) -0.024(2)
O1 0.0356(12) 0.0335(12) 0.0169(10) 0.0006(8) 0.0140(9) -0.0007(9)
N1 0.0146(10) 0.0153(10) 0.0159(10) 0.0013(8) 0.0059(8) -0.0021(8)
N2 0.0151(10) 0.0170(10) 0.0154(10) 0.0021(8) 0.0043(8) -0.0018(8)
N3 0.0194(11) 0.0150(10) 0.0163(11) 0.0014(8) 0.0068(9) -0.0004(8)
N4 0.0146(10) 0.0140(10) 0.0170(10) 0.0006(8) 0.0059(8) -0.0003(8)
C1 0.0149(12) 0.0149(11) 0.0152(12) -0.0015(9) 0.0061(10) -0.0005(9)
C2 0.0199(13) 0.0150(12) 0.0194(13) -0.0003(10) 0.0090(11) 0.0001(10)
C3 0.0178(13) 0.0171(12) 0.0202(13) 0.0004(10) 0.0088(11) -0.0013(10)
C4 0.0238(14) 0.0230(14) 0.0255(14) 0.0051(11) 0.0076(12) -0.0007(11)
C5 0.0327(17) 0.0222(14) 0.0368(17) 0.0117(13) 0.0152(14) -0.0023(12)
C6 0.0244(14) 0.0226(14) 0.0387(17) 0.0029(12) 0.0134(13) -0.0072(12)
C7 0.0194(13) 0.0191(13) 0.0280(15) -0.0001(11) 0.0054(11) -0.0024(11)
C8 0.0155(12) 0.0183(12) 0.0158(12) 0.0025(10) 0.0026(10) -0.0008(10)
C9 0.0230(15) 0.0246(15) 0.0323(16) 0.0036(12) 0.0088(12) 0.0058(12)
C10 0.0255(15) 0.0245(14) 0.0196(14) -0.0003(11) 0.0020(11) 0.0009(11)
C11 0.0157(13) 0.0216(13) 0.0207(13) 0.0048(11) 0.0008(10) -0.0020(10)
C12 0.0340(17) 0.0342(17) 0.0180(14) 0.0016(12) 0.0002(12) -0.0015(13)
C13 0.0205(14) 0.0325(16) 0.0313(16) 0.0079(13) 0.0062(12) 0.0059(12)
C14 0.0244(14) 0.0163(12) 0.0180(13) -0.0017(10) 0.0085(11) -0.0010(10)
C15 0.0262(15) 0.0163(12) 0.0260(14) -0.0011(11) 0.0098(12) -0.0050(11)
C16 0.0223(14) 0.0162(12) 0.0225(13) 0.0022(10) 0.0118(11) -0.0025(10)
C17 0.0146(12) 0.0158(12) 0.0152(12) 0.0029(10) 0.0055(10) 0.0003(9)
C18 0.0129(12) 0.0183(12) 0.0150(12) 0.0015(10) 0.0042(10) 0.0017(10)
C19 0.0137(12) 0.0187(12) 0.0146(12) 0.0009(10) 0.0044(10) -0.0001(10)
C20 0.0195(13) 0.0209(13) 0.0186(13) -0.0032(10) 0.0089(11) -0.0005(10)
C21 0.0241(14) 0.0166(12) 0.0277(15) -0.0056(11) 0.0140(12) -0.0033(11)
C22 0.0217(14) 0.0155(12) 0.0248(14) -0.0009(10) 0.0115(11) -0.0017(10)
C23 0.0190(13) 0.0179(12) 0.0143(12) -0.0016(10) 0.0053(10) -0.0016(10)
C24 0.0248(14) 0.0243(14) 0.0180(13) 0.0000(11) 0.0084(11) 0.0020(11)
C25 0.0309(16) 0.0253(14) 0.0175(13) 0.0043(11) 0.0073(12) 0.0040(12)
C26 0.0284(15) 0.0243(14) 0.0135(12) -0.0037(10) 0.0082(11) -0.0073(11)
C27 0.0216(14) 0.0218(13) 0.0237(14) -0.0052(11) 0.0108(11) -0.0040(11)
C28 0.0219(13) 0.0158(12) 0.0184(13) 0.0000(10) 0.0072(11) -0.0005(10)

loop_
_atom_type_symbol
_atom_type_description
_atom_type_scat_dispersion_real
_atom_type_scat_dispersion_imag
_atom_type_scat_source
C C 0.0033 0.0016 'International Tables Vol C Tables 4.2.6.8 and 6.1.1.4'
H H 0.0000 0.0000 'International Tables Vol C Tables 4.2.6.8 and 6.1.1.4'
Br Br -0.2901 2.4595 'International Tables Vol C Tables 4.2.6.8 and 6.1.1.4'
Cl Cl 0.1484 0.1585 'International Tables Vol C Tables 4.2.6.8 and 6.1.1.4'
N N 0.0061 0.0033 'International Tables Vol C Tables 4.2.6.8 and 6.1.1.4'
O O 0.0106 0.0060 'International Tables Vol C Tables 4.2.6.8 and 6.1.1.4'
Pd Pd -0.9988 1.0072 'International Tables Vol C Tables 4.2.6.8 and 6.1.1.4'

loop_
_geom_angle_atom_site_label_1
_geom_angle_atom_site_label_2
_geom_angle_atom_site_label_3
_geom_angle
C1 Pd1 N4 90.94(9)
C1 Pd1 N3 177.36(9)
N4 Pd1 N3 89.34(8)
C1 Pd1 Br1 85.12(7)
N4 Pd1 Br1 176.05(6)
N3 Pd1 Br1 94.60(6)
Cl3B C29 Cl1B 123.0(15)
Cl3A C29 Cl1A 108.2(4)
Cl3A C29 Cl2A 109.3(3)
Cl1A C29 Cl2A 111.6(3)
Cl3B C29 Cl2B 117.0(12)
Cl1B C29 Cl2B 104.3(13)
Cl3A C29 H29 109.3
Cl1A C29 H29 109.3
Cl2A C29 H29 109.3
Cl4A C30A Cl5A 109.0(14)
Cl4A C30A Cl6A 110.0(13)
Cl5A C30A Cl6A 104.8(14)
Cl4A C30A H30A 111.0
Cl5A C30A H30A 111.0
Cl6A C30A H30A 111.0
Cl4B C30B Cl5B 112.9(6)
Cl4B C30B Cl6B 108.6(6)
Cl5B C30B Cl6B 109.6(5)
Cl4B C30B H30B 108.5
Cl5B C30B H30B 108.5
Cl6B C30B H30B 108.5
C26 O1 H1O 106(3)
C1 N1 C2 110.1(2)
C1 N1 C8 122.9(2)
C2 N1 C8 127.0(2)
C1 N2 C3 109.7(2)
C1 N2 C11 123.0(2)
C3 N2 C11 127.2(2)
C14 N3 C17 106.6(2)
C14 N3 Pd1 127.00(17)
C17 N3 Pd1 126.39(16)
C22 N4 C19 106.7(2)
C22 N4 Pd1 125.75(17)
C19 N4 Pd1 127.14(16)
N2 C1 N1 107.7(2)
N2 C1 Pd1 127.74(18)
N1 C1 Pd1 124.57(18)
C7 C2 N1 132.8(2)
C7 C2 C3 121.2(2)
N1 C2 C3 106.0(2)
C4 C3 C2 121.4(2)
C4 C3 N2 132.1(2)
C2 C3 N2 106.5(2)
C5 C4 C3 116.9(3)
C5 C4 H4 121.5
C3 C4 H4 121.5
C4 C5 C6 121.9(3)
C4 C5 H5 119.1
C6 C5 H5 119.1
C7 C6 C5 121.3(3)
C7 C6 H6 119.3
C5 C6 H6 119.3
C6 C7 C2 117.2(3)
C6 C7 H7 121.4
C2 C7 H7 121.4
N1 C8 C10 111.5(2)
N1 C8 C9 110.5(2)
C10 C8 C9 112.9(2)
N1 C8 H8 107.2
C10 C8 H8 107.2
C9 C8 H8 107.2
C8 C9 H9A 109.5
C8 C9 H9B 109.5
H9A C9 H9B 109.5
C8 C9 H9C 109.5
H9A C9 H9C 109.5
H9B C9 H9C 109.5
C8 C10 H10A 109.5
C8 C10 H10B 109.5
H10A C10 H10B 109.5
C8 C10 H10C 109.5
H10A C10 H10C 109.5
H10B C10 H10C 109.5
N2 C11 C13 111.0(2)
N2 C11 C12 111.1(2)
C13 C11 C12 113.3(2)
N2 C11 H11 107.0
C13 C11 H11 107.0
C12 C11 H11 107.0
C11 C12 H12A 109.5
C11 C12 H12B 109.5
H12A C12 H12B 109.5
C11 C12 H12C 109.5
H12A C12 H12C 109.5
H12B C12 H12C 109.5
C11 C13 H13A 109.5
C11 C13 H13B 109.5
H13A C13 H13B 109.5
C11 C13 H13C 109.5
H13A C13 H13C 109.5
H13B C13 H13C 109.5
N3 C14 C15 111.1(2)
N3 C14 H14 124.5
C15 C14 H14 124.5
C16 C15 C14 106.9(2)
C16 C15 H15 126.6
C14 C15 H15 126.6
C15 C16 C17 107.2(2)
C15 C16 H16 126.4
C17 C16 H16 126.4
N3 C17 C18 124.7(2)
N3 C17 C16 108.2(2)
C18 C17 C16 126.9(2)
C17 C18 C19 125.7(2)
C17 C18 C23 116.6(2)
C19 C18 C23 117.7(2)
N4 C19 C18 125.0(2)
N4 C19 C20 108.3(2)
C18 C19 C20 126.6(2)
C21 C20 C19 107.5(2)
C21 C20 H20 126.3
C19 C20 H20 126.3
C20 C21 C22 106.1(2)
C20 C21 H21 127.0
C22 C21 H21 127.0
N4 C22 C21 111.4(2)
N4 C22 H22 124.3
C21 C22 H22 124.3
C24 C23 C28 118.1(2)
C24 C23 C18 119.7(2)
C28 C23 C18 122.2(2)
C25 C24 C23 121.3(3)
C25 C24 H24 119.4
C23 C24 H24 119.4
C24 C25 C26 119.7(3)
C24 C25 H25 120.1
C26 C25 H25 120.1
O1 C26 C27 117.8(2)
O1 C26 C25 122.2(3)
C27 C26 C25 120.0(2)
C28 C27 C26 120.0(2)
C28 C27 H27 120.0
C26 C27 H27 120.0
C27 C28 C23 120.9(2)
C27 C28 H28 119.5
C23 C28 H28 119.5

loop_
_geom_bond_atom_site_label_1
_geom_bond_atom_site_label_2
_geom_bond_distance
Pd1 C1 1.976(2)
Pd1 N4 2.023(2)
Pd1 N3 2.064(2)
Pd1 Br1 2.4332(5)
C29 Cl3B 1.734(13)
C29 Cl3A 1.760(4)
C29 Cl1B 1.763(13)
C29 Cl1A 1.763(5)
C29 Cl2A 1.766(4)
C29 Cl2B 1.769(11)
C29 H29 1.0000
C30A Cl4A 1.767(14)
C30A Cl5A 1.768(14)
C30A Cl6A 1.769(14)
C30A H30A 1.0000
C30B Cl4B 1.734(10)
C30B Cl5B 1.752(9)
C30B Cl6B 1.771(9)
C30B H30B 1.0000
O1 C26 1.370(3)
O1 H1O 0.813(18)
N1 C1 1.351(3)
N1 C2 1.396(3)
N1 C8 1.483(3)
N2 C1 1.349(3)
N2 C3 1.399(3)
N2 C11 1.478(3)
N3 C14 1.344(3)
N3 C17 1.399(3)
N4 C22 1.343(3)
N4 C19 1.390(3)
C2 C7 1.394(4)
C2 C3 1.397(4)
C3 C4 1.396(4)
C4 C5 1.383(4)
C4 H4 0.9500
C5 C6 1.396(4)
C5 H5 0.9500
C6 C7 1.387(4)
C6 H6 0.9500
C7 H7 0.9500
C8 C10 1.517(3)
C8 C9 1.522(4)
C8 H8 1.0000
C9 H9A 0.9800
C9 H9B 0.9800
C9 H9C 0.9800
C10 H10A 0.9800
C10 H10B 0.9800
C10 H10C 0.9800
C11 C13 1.520(4)
C11 C12 1.522(4)
C11 H11 1.0000
C12 H12A 0.9800
C12 H12B 0.9800
C12 H12C 0.9800
C13 H13A 0.9800
C13 H13B 0.9800
C13 H13C 0.9800
C14 C15 1.406(4)
C14 H14 0.9500
C15 C16 1.370(4)
C15 H15 0.9500
C16 C17 1.426(3)
C16 H16 0.9500
C17 C18 1.400(3)
C18 C19 1.406(3)
C18 C23 1.489(3)
C19 C20 1.422(3)
C20 C21 1.377(4)
C20 H20 0.9500
C21 C22 1.407(4)
C21 H21 0.9500
C22 H22 0.9500
C23 C24 1.392(4)
C23 C28 1.402(3)
C24 C25 1.387(4)
C24 H24 0.9500
C25 C26 1.388(4)
C25 H25 0.9500
C26 C27 1.387(4)
C27 C28 1.385(4)
C27 H27 0.9500
C28 H28 0.9500

loop_
_geom_hbond_atom_site_label_D
_geom_hbond_atom_site_label_H
_geom_hbond_atom_site_label_A
_geom_hbond_distance_DH
_geom_hbond_distance_HA
_geom_hbond_distance_DA
_geom_hbond_angle_DHA
_geom_hbond_site_symmetry_A
_geom_hbond_publ_flag
O1 H1O Br1 0.813(18) 2.60(2) 3.386(2) 165(3) 4_575 yes

loop_
_geom_torsion_atom_site_label_1
_geom_torsion_atom_site_label_2
_geom_torsion_atom_site_label_3
_geom_torsion_atom_site_label_4
_geom_torsion
C3 N2 C1 N1 0.2(3)
C11 N2 C1 N1 -177.5(2)
C3 N2 C1 Pd1 -179.78(18)
C11 N2 C1 Pd1 2.6(3)
C2 N1 C1 N2 0.0(3)
C8 N1 C1 N2 179.1(2)
C2 N1 C1 Pd1 179.93(17)
C8 N1 C1 Pd1 -1.0(3)
C1 N1 C2 C7 178.8(3)
C8 N1 C2 C7 -0.3(4)
C1 N1 C2 C3 -0.1(3)
C8 N1 C2 C3 -179.2(2)
C7 C2 C3 C4 0.5(4)
N1 C2 C3 C4 179.5(2)
C7 C2 C3 N2 -178.8(2)
N1 C2 C3 N2 0.2(3)
C1 N2 C3 C4 -179.5(3)
C11 N2 C3 C4 -2.0(5)
C1 N2 C3 C2 -0.2(3)
C11 N2 C3 C2 177.3(2)
C2 C3 C4 C5 -0.8(4)
N2 C3 C4 C5 178.3(3)
C3 C4 C5 C6 0.2(4)
C4 C5 C6 C7 0.7(5)
C5 C6 C7 C2 -1.0(4)
N1 C2 C7 C6 -178.3(3)
C3 C2 C7 C6 0.4(4)
C1 N1 C8 C10 118.0(3)
C2 N1 C8 C10 -63.0(3)
C1 N1 C8 C9 -115.5(3)
C2 N1 C8 C9 63.4(3)
C1 N2 C11 C13 -113.0(3)
C3 N2 C11 C13 69.8(3)
C1 N2 C11 C12 120.0(3)
C3 N2 C11 C12 -57.2(3)
C17 N3 C14 C15 -0.2(3)
Pd1 N3 C14 C15 178.70(18)
N3 C14 C15 C16 0.3(3)
C14 C15 C16 C17 -0.2(3)
C14 N3 C17 C18 175.2(2)
Pd1 N3 C17 C18 -3.7(4)
C14 N3 C17 C16 0.1(3)
Pd1 N3 C17 C16 -178.84(16)
C15 C16 C17 N3 0.1(3)
C15 C16 C17 C18 -174.9(3)
N3 C17 C18 C19 -4.4(4)
C16 C17 C18 C19 169.8(2)
N3 C17 C18 C23 177.4(2)
C16 C17 C18 C23 -8.4(4)
C22 N4 C19 C18 -174.8(2)
Pd1 N4 C19 C18 11.9(3)
C22 N4 C19 C20 2.0(3)
Pd1 N4 C19 C20 -171.39(16)
C17 C18 C19 N4 0.2(4)
C23 C18 C19 N4 178.4(2)
C17 C18 C19 C20 -175.9(3)
C23 C18 C19 C20 2.3(4)
N4 C19 C20 C21 -1.9(3)
C18 C19 C20 C21 174.7(2)
C19 C20 C21 C22 1.1(3)
C19 N4 C22 C21 -1.3(3)
Pd1 N4 C22 C21 172.20(17)
C20 C21 C22 N4 0.1(3)
C17 C18 C23 C24 -58.1(3)
C19 C18 C23 C24 123.5(3)
C17 C18 C23 C28 121.9(3)
C19 C18 C23 C28 -56.4(3)
C28 C23 C24 C25 -0.1(4)
C18 C23 C24 C25 179.9(2)
C23 C24 C25 C26 0.3(4)
C24 C25 C26 O1 179.7(2)
C24 C25 C26 C27 -0.1(4)
O1 C26 C27 C28 179.9(2)
C25 C26 C27 C28 -0.3(4)
C26 C27 C28 C23 0.4(4)
C24 C23 C28 C27 -0.2(4)
C18 C23 C28 C27 179.7(2)
